data_7130704
loop_
_publ_author_name
'Chaudhary, Dhananjay'
'Yadav, Suman'
'Maurya, Naveen Kumar'
'Kumar, Dharmendra'
'Km, Ishu'
'Kuram, Malleswara Rao'

_publ_section_title
;
 Regiodivergent cascade cyclization/alkoxylation of allenamides via
 N-protecting group driven rearrangement to access indole and indoline
 derivatives
;
_journal_name_full 'Chemical Communications'
_journal_paper_doi 10.1039/D2CC03174D
_journal_year 2022
_chemical_formula_moiety 'C17 H17 N O3 S'
_chemical_formula_sum 'C17 H17 N O3 S'
_chemical_formula_weight 315.37
_space_group_crystal_system monoclinic
_space_group_IT_number 14
_space_group_name_Hall '-P 2ybc'
_space_group_name_H-M_alt 'P 1 21/c 1'
_atom_sites_solution_hydrogens geom
_atom_sites_solution_primary iterative
_audit_creation_date 2022-04-25
_audit_creation_method
;
Olex2 1.2
(compiled 2018.05.29 svn.r3508 for OlexSys, GUI svn.r5506)
;
_audit_update_record
;
2022-04-25 deposited with the CCDC.	2022-09-12 downloaded from the CCDC.
;
_cell_angle_alpha 90
_cell_angle_beta 100.759(3)
_cell_angle_gamma 90
_cell_formula_units_Z 4
_cell_length_a 9.6139(10)
_cell_length_b 14.7059(13)
_cell_length_c 10.8929(10)
_cell_measurement_reflns_used 9959
_cell_measurement_temperature 296(2)
_cell_measurement_theta_max 28.33
_cell_measurement_theta_min 2.56
_cell_volume 1513.0(2)
_computing_cell_refinement 'SAINT V8.40B (?, 2016)'
_computing_data_reduction 'SAINT V8.40B (?, 2016)'
_computing_molecular_graphics 'Olex2 (Dolomanov et al., 2009)'
_computing_publication_material 'Olex2 (Dolomanov et al., 2009)'
_computing_structure_refinement 'XL (Sheldrick, 2008)'
_computing_structure_solution 'olex2.solve (Bourhis et al., 2015)'
_diffrn_ambient_temperature 296.15
_diffrn_measured_fraction_theta_full 1.000
_diffrn_measured_fraction_theta_max 0.998
_diffrn_measurement_device_type 'Bruker APEX-II CCD'
_diffrn_measurement_method '\f and \w scans'
_diffrn_radiation_type MoK\a
_diffrn_radiation_wavelength 0.71073
_diffrn_reflns_av_R_equivalents 0.0609
_diffrn_reflns_av_unetI/netI 0.0391
_diffrn_reflns_Laue_measured_fraction_full 1.000
_diffrn_reflns_Laue_measured_fraction_max 0.998
_diffrn_reflns_limit_h_max 12
_diffrn_reflns_limit_h_min -12
_diffrn_reflns_limit_k_max 19
_diffrn_reflns_limit_k_min -19
_diffrn_reflns_limit_l_max 14
_diffrn_reflns_limit_l_min -13
_diffrn_reflns_number 25117
_diffrn_reflns_point_group_measured_fraction_full 1.000
_diffrn_reflns_point_group_measured_fraction_max 0.998
_diffrn_reflns_theta_full 25.242
_diffrn_reflns_theta_max 28.363
_diffrn_reflns_theta_min 2.156
_diffrn_standards_number 0
_exptl_absorpt_coefficient_mu 0.226
_exptl_absorpt_correction_T_max 0.7457
_exptl_absorpt_correction_T_min 0.6485
_exptl_absorpt_correction_type none
_exptl_absorpt_process_details
'SADABS-2016/2 (Bruker,2016/2) was used for absorption correction. wR2(int) was 0.1213 before and 0.0728 after correction. The Ratio of minimum to maximum transmission is 0.8697. The \l/2 correction factor is Not present.'
_exptl_crystal_colour colorless
_exptl_crystal_density_diffrn 1.385
_exptl_crystal_description plate
_exptl_crystal_F_000 664
_exptl_crystal_size_max 0.2
_exptl_crystal_size_mid 0.1
_exptl_crystal_size_min 0.08
_refine_diff_density_max 0.380
_refine_diff_density_min -0.403
_refine_diff_density_rms 0.058
_refine_ls_extinction_method none
_refine_ls_goodness_of_fit_ref 0.994
_refine_ls_hydrogen_treatment constr
_refine_ls_matrix_type full
_refine_ls_number_parameters 201
_refine_ls_number_reflns 3789
_refine_ls_number_restraints 0
_refine_ls_restrained_S_all 0.994
_refine_ls_R_factor_all 0.0452
_refine_ls_R_factor_gt 0.0362
_refine_ls_shift/su_max 0.000
_refine_ls_shift/su_mean 0.000
_refine_ls_structure_factor_coef Fsqd
_refine_ls_weighting_details 'w=1/[\s^2^(Fo^2^)+(0.0370P)^2^+0.9686P] where P=(Fo^2^+2Fc^2^)/3'
_refine_ls_weighting_scheme calc
_refine_ls_wR_factor_gt 0.0877
_refine_ls_wR_factor_ref 0.0927
_reflns_Friedel_coverage 0.000
_reflns_number_gt 3241
_reflns_number_total 3789
_reflns_threshold_expression 'I > 2\s(I)'
_cod_data_source_file d2cc03174d2.cif
_cod_data_source_block 17augc_o_0m_a
_cod_database_code 7130704
_shelx_shelxl_version_number 2018/3
_shelx_space_group_comment
;
The symmetry employed for this shelxl refinement is uniquely defined
by the following loop, which should always be used as a source of
symmetry information in preference to the above space-group names.
They are only intended as comments.
;
_olex2_refinement_description
;
1. Fixed Uiso
 At 1.2 times of:
  All C(H) groups, All C(H,H) groups
 At 1.5 times of:
  All C(H,H,H) groups
2.a Ternary CH refined with riding coordinates:
 C00H(H00H)
2.b Aromatic/amide H refined with riding coordinates:
 C009(H009), C00C(H00C), C00D(H00D), C00E(H00E), C00F(H00F), C00G(H00G),
 C00I(H00I), C00K(H00K)
2.c X=CH2 refined with riding coordinates:
 C1(H1A,H1B)
2.d Idealised Me refined as rotating group:
 C00L(H00A,H00B,H00J), C00M(H00L,H00M,H00N)
;
_olex2_submission_special_instructions 'No special instructions were received'

loop_
_space_group_symop_operation_xyz
'x, y, z'
'-x, y+1/2, -z+1/2'
'-x, -y, -z'
'x, -y-1/2, z-1/2'

loop_
_atom_site_label
_atom_site_type_symbol
_atom_site_fract_x
_atom_site_fract_y
_atom_site_fract_z
_atom_site_U_iso_or_equiv
_atom_site_adp_type
_atom_site_occupancy
_atom_site_site_symmetry_order
_atom_site_calc_flag
_atom_site_refinement_flags_posn
_atom_site_refinement_flags_adp
_atom_site_refinement_flags_occupancy
_atom_site_disorder_assembly
_atom_site_disorder_group
S001 S 0.29300(3) 0.46041(2) 0.21399(3) 0.01490(9) Uani 1 1 d . . . . .
O002 O 0.30955(10) 0.47102(7) 0.52646(9) 0.0191(2) Uani 1 1 d . . . . .
O003 O 0.39744(11) 0.40455(7) 0.28916(9) 0.0211(2) Uani 1 1 d . . . . .
O004 O 0.17899(11) 0.41941(7) 0.12787(9) 0.0208(2) Uani 1 1 d . . . . .
N005 N 0.21965(12) 0.51936(8) 0.31456(11) 0.0160(2) Uani 1 1 d . . . . .
C006 C 0.37577(14) 0.54017(9) 0.13163(12) 0.0146(3) Uani 1 1 d . . . . .
C007 C 0.12239(14) 0.59117(9) 0.27380(13) 0.0161(3) Uani 1 1 d . . . . .
C008 C 0.23855(14) 0.63050(9) 0.47480(13) 0.0169(3) Uani 1 1 d . . . . .
C009 C 0.56028(15) 0.64898(9) 0.12947(13) 0.0192(3) Uani 1 1 d . . . . .
H009 H 0.642801 0.677424 0.169431 0.023 Uiso 1 1 calc R . . . .
C00A C 0.13146(13) 0.65771(9) 0.36663(12) 0.0153(3) Uani 1 1 d . . . . .
C00B C 0.49901(15) 0.67521(9) 0.00837(13) 0.0180(3) Uani 1 1 d . . . . .
C00C C 0.50040(14) 0.58130(9) 0.19131(13) 0.0181(3) Uani 1 1 d . . . . .
H00C H 0.542938 0.563646 0.271541 0.022 Uiso 1 1 calc R . . . .
C00D C -0.04912(15) 0.74325(10) 0.23396(14) 0.0214(3) Uani 1 1 d . . . . .
H00D H -0.106622 0.794447 0.219289 0.026 Uiso 1 1 calc R . . . .
C00E C 0.02718(14) 0.59861(10) 0.16149(13) 0.0183(3) Uani 1 1 d . . . . .
H00E H 0.020306 0.553590 0.100690 0.022 Uiso 1 1 calc R . . . .
C00F C -0.05790(14) 0.67627(10) 0.14327(13) 0.0205(3) Uani 1 1 d . . . . .
H00F H -0.121937 0.683191 0.068542 0.025 Uiso 1 1 calc R . . . .
C00G C 0.04545(14) 0.73424(9) 0.34699(13) 0.0192(3) Uani 1 1 d . . . . .
H00G H 0.050899 0.778771 0.408329 0.023 Uiso 1 1 calc R . . . .
C00H C 0.30624(14) 0.54251(9) 0.44047(12) 0.0160(3) Uani 1 1 d . . . . .
H00H H 0.403407 0.555658 0.430371 0.019 Uiso 1 1 calc R . . . .
C00I C 0.37627(15) 0.63118(10) -0.05051(13) 0.0211(3) Uani 1 1 d . . . . .
H00I H 0.335689 0.647130 -0.131951 0.025 Uiso 1 1 calc R . . . .
C1 C 0.27540(15) 0.67053(10) 0.58508(13) 0.0222(3) Uani 1 1 d . . . . .
H1A H 0.230673 0.723900 0.602067 0.027 Uiso 1 1 calc R . . . .
H1B H 0.345973 0.645243 0.645488 0.027 Uiso 1 1 calc R . . . .
C00K C 0.31338(15) 0.56396(10) 0.01004(13) 0.0193(3) Uani 1 1 d . . . . .
H00K H 0.231021 0.535315 -0.029883 0.023 Uiso 1 1 calc R . . . .
C00L C 0.56403(16) 0.74990(10) -0.05648(14) 0.0239(3) Uani 1 1 d . . . . .
H00A H 0.649403 0.728107 -0.080110 0.036 Uiso 1 1 calc GR . . . .
H00B H 0.585688 0.800756 -0.000939 0.036 Uiso 1 1 calc GR . . . .
H00J H 0.498503 0.768526 -0.129778 0.036 Uiso 1 1 calc GR . . . .
C00M C 0.17522(15) 0.44436(11) 0.55202(14) 0.0246(3) Uani 1 1 d . . . . .
H00L H 0.115591 0.424316 0.476156 0.037 Uiso 1 1 calc GR . . . .
H00M H 0.131825 0.495188 0.585410 0.037 Uiso 1 1 calc GR . . . .
H00N H 0.187796 0.395631 0.611716 0.037 Uiso 1 1 calc GR . . . .

loop_
_atom_site_aniso_label
_atom_site_aniso_U_11
_atom_site_aniso_U_22
_atom_site_aniso_U_33
_atom_site_aniso_U_23
_atom_site_aniso_U_13
_atom_site_aniso_U_12
S001 0.01882(17) 0.01114(15) 0.01532(16) -0.00022(11) 0.00467(12) 0.00048(11)
O002 0.0176(5) 0.0202(5) 0.0196(5) 0.0060(4) 0.0035(4) 0.0016(4)
O003 0.0256(5) 0.0166(5) 0.0220(5) 0.0043(4) 0.0065(4) 0.0052(4)
O004 0.0255(5) 0.0160(5) 0.0207(5) -0.0035(4) 0.0039(4) -0.0051(4)
N005 0.0172(5) 0.0152(5) 0.0160(5) 0.0001(4) 0.0041(4) 0.0023(4)
C006 0.0182(6) 0.0120(6) 0.0151(6) -0.0010(5) 0.0065(5) 0.0012(5)
C007 0.0156(6) 0.0155(6) 0.0181(6) 0.0017(5) 0.0056(5) 0.0003(5)
C008 0.0167(6) 0.0165(6) 0.0181(6) 0.0016(5) 0.0049(5) -0.0005(5)
C009 0.0185(6) 0.0206(7) 0.0190(6) -0.0026(5) 0.0050(5) -0.0035(5)
C00A 0.0150(6) 0.0172(6) 0.0145(6) 0.0006(5) 0.0050(5) -0.0019(5)
C00B 0.0240(7) 0.0135(6) 0.0189(6) -0.0009(5) 0.0106(5) 0.0025(5)
C00C 0.0188(6) 0.0212(7) 0.0142(6) 0.0014(5) 0.0032(5) 0.0006(5)
C00D 0.0207(7) 0.0203(7) 0.0237(7) 0.0036(6) 0.0056(5) 0.0056(5)
C00E 0.0177(6) 0.0214(7) 0.0160(6) -0.0023(5) 0.0035(5) -0.0007(5)
C00F 0.0165(6) 0.0270(7) 0.0177(7) 0.0021(5) 0.0021(5) 0.0017(5)
C00G 0.0210(7) 0.0180(6) 0.0193(7) -0.0017(5) 0.0057(5) 0.0011(5)
C00H 0.0160(6) 0.0173(6) 0.0147(6) 0.0022(5) 0.0027(5) -0.0007(5)
C00I 0.0268(7) 0.0223(7) 0.0141(6) 0.0023(5) 0.0035(5) 0.0015(6)
C1 0.0247(7) 0.0241(7) 0.0172(7) -0.0014(5) 0.0023(5) 0.0014(6)
C00K 0.0223(7) 0.0199(7) 0.0152(6) -0.0016(5) 0.0022(5) -0.0025(5)
C00L 0.0310(8) 0.0182(7) 0.0254(7) 0.0023(6) 0.0126(6) -0.0003(6)
C00M 0.0222(7) 0.0269(8) 0.0256(7) 0.0085(6) 0.0068(6) -0.0019(6)

loop_
_atom_type_symbol
_atom_type_description
_atom_type_scat_dispersion_real
_atom_type_scat_dispersion_imag
_atom_type_scat_source
C C 0.0033 0.0016 'International Tables Vol C Tables 4.2.6.8 and 6.1.1.4'
H H 0.0000 0.0000 'International Tables Vol C Tables 4.2.6.8 and 6.1.1.4'
N N 0.0061 0.0033 'International Tables Vol C Tables 4.2.6.8 and 6.1.1.4'
O O 0.0106 0.0060 'International Tables Vol C Tables 4.2.6.8 and 6.1.1.4'
S S 0.1246 0.1234 'International Tables Vol C Tables 4.2.6.8 and 6.1.1.4'

loop_
_geom_angle_atom_site_label_1
_geom_angle_atom_site_label_2
_geom_angle_atom_site_label_3
_geom_angle
_geom_angle_site_symmetry_1
_geom_angle_site_symmetry_3
_geom_angle_publ_flag
O003 S001 O004 120.10(6) . . ?
O003 S001 N005 105.20(6) . . ?
O003 S001 C006 109.86(6) . . ?
O004 S001 N005 106.55(6) . . ?
O004 S001 C006 108.08(6) . . ?
N005 S001 C006 106.15(6) . . ?
C00H O002 C00M 115.31(10) . . ?
C007 N005 S001 121.19(9) . . ?
C007 N005 C00H 109.60(10) . . ?
C00H N005 S001 119.37(9) . . ?
C00C C006 S001 119.01(10) . . ?
C00C C006 C00K 121.06(12) . . ?
C00K C006 S001 119.88(10) . . ?
C00A C007 N005 110.16(12) . . ?
C00E C007 N005 128.24(12) . . ?
C00E C007 C00A 121.60(12) . . ?
C00A C008 C00H 107.56(11) . . ?
C1 C008 C00A 129.43(13) . . ?
C1 C008 C00H 123.01(13) . . ?
C00C C009 C00B 121.19(13) . . ?
C007 C00A C008 109.23(12) . . ?
C00G C00A C007 120.04(12) . . ?
C00G C00A C008 130.72(12) . . ?
C009 C00B C00L 120.47(13) . . ?
C00I C00B C009 118.60(13) . . ?
C00I C00B C00L 120.93(13) . . ?
C009 C00C C006 119.01(12) . . ?
C00F C00D C00G 120.32(13) . . ?
C007 C00E C00F 117.49(13) . . ?
C00D C00F C00E 121.56(13) . . ?
C00A C00G C00D 118.98(13) . . ?
O002 C00H N005 112.24(10) . . ?
O002 C00H C008 115.39(11) . . ?
N005 C00H C008 103.09(10) . . ?
C00K C00I C00B 121.26(13) . . ?
C00I C00K C006 118.83(13) . . ?

loop_
_geom_bond_atom_site_label_1
_geom_bond_atom_site_label_2
_geom_bond_distance
_geom_bond_site_symmetry_2
_geom_bond_publ_flag
S001 O003 1.4305(10) . ?
S001 O004 1.4357(10) . ?
S001 N005 1.6545(12) . ?
S001 C006 1.7552(13) . ?
O002 C00H 1.4045(16) . ?
O002 C00M 1.4260(17) . ?
N005 C007 1.4254(17) . ?
N005 C00H 1.5045(17) . ?
C006 C00C 1.3904(18) . ?
C006 C00K 1.3927(18) . ?
C007 C00A 1.3980(18) . ?
C007 C00E 1.3887(19) . ?
C008 C00A 1.4682(18) . ?
C008 C00H 1.5260(19) . ?
C008 C1 1.3252(19) . ?
C009 C00B 1.3950(19) . ?
C009 C00C 1.3859(19) . ?
C00A C00G 1.3893(19) . ?
C00B C00I 1.393(2) . ?
C00B C00L 1.5036(19) . ?
C00D C00F 1.386(2) . ?
C00D C00G 1.394(2) . ?
C00E C00F 1.3972(19) . ?
C00I C00K 1.388(2) . ?
